data_4512777
loop_
_publ_author_name
'Saraswatula, Viswanadha G.'
'Saha, Binoy K.'

_publ_section_title
;
 Modulation of Thermal Expansion by Guests and Polymorphism in a Hydrogen
 Bonded Host
;
_journal_issue 2
_journal_name_full 'Crystal Growth &amp; Design'
_journal_page_first 593
_journal_paper_doi 10.1021/cg501178f
_journal_volume 15
_journal_year 2015
_chemical_formula_moiety 'C30 H28 O4, 3(C6 H6 O)'
_chemical_formula_sum 'C42 H49 O14'
_chemical_formula_weight 777.81
_chemical_name_common 1-ph-195K
_chemical_name_systematic
;
 1,1,4,4-tetrakis(4-hydroxyphenyl)cyclohexane.phenol 
;
_space_group_crystal_system triclinic
_space_group_IT_number 2
_space_group_name_Hall '-P 1'
_space_group_name_H-M_alt 'P -1'
_symmetry_space_group_name_Hall '-P 1'
_symmetry_space_group_name_H-M 'P -1'
_atom_sites_solution_hydrogens geom
_atom_sites_solution_primary direct
_atom_sites_solution_secondary difmap
_audit_creation_date 2014-04-19
_audit_creation_method
;
Olex2 1.2
(compiled 2013.11.15 svn.r2834 for OlexSys, GUI svn.r4720)
;
_cell_angle_alpha 78.946(3)
_cell_angle_beta 90.609(3)
_cell_angle_gamma 111.831(4)
_cell_formula_units_Z 2
_cell_length_a 12.7551(5)
_cell_length_b 10.6455(4)
_cell_length_c 15.2732(6)
_cell_measurement_reflns_used 8439
_cell_measurement_temperature 195(2)
_cell_measurement_theta_max 29.2862
_cell_measurement_theta_min 2.7091
_cell_volume 1885.22(14)
_computing_cell_refinement
;
CrysAlisPro, Oxford Diffraction Ltd.,
Version 1.171.34.44 (release 25-10-2010 CrysAlis171 .NET)
(compiled Oct 25 2010,18:11:34)
;
_computing_data_collection
;
CrysAlisPro, Oxford Diffraction Ltd.,
Version 1.171.34.44 (release 25-10-2010 CrysAlis171 .NET)
(compiled Oct 25 2010,18:11:34)
;
_computing_data_reduction
;
CrysAlisPro, Oxford Diffraction Ltd.,
Version 1.171.34.44 (release 25-10-2010 CrysAlis171 .NET)
(compiled Oct 25 2010,18:11:34)
;
_computing_molecular_graphics 'Olex2 (Dolomanov et al., 2009)'
_computing_publication_material 'Olex2 (Dolomanov et al., 2009)'
_computing_structure_refinement 'ShelXL (Sheldrick, 2008)'
_computing_structure_solution 'ShelXS (Sheldrick, 2008)'
_diffrn_ambient_temperature 195(2)
_diffrn_measured_fraction_theta_full 0.998
_diffrn_measured_fraction_theta_max 0.842
_diffrn_measurement_device_type 'Xcalibur, Eos'
_diffrn_measurement_method '\w scans'
_diffrn_radiation_monochromator graphite
_diffrn_radiation_type MoK\a
_diffrn_radiation_wavelength 0.71073
_diffrn_reflns_av_R_equivalents 0.0000
_diffrn_reflns_av_unetI/netI 0.0674
_diffrn_reflns_limit_h_max 16
_diffrn_reflns_limit_h_min -16
_diffrn_reflns_limit_k_max 14
_diffrn_reflns_limit_k_min -13
_diffrn_reflns_limit_l_max 21
_diffrn_reflns_limit_l_min 0
_diffrn_reflns_number 8728
_diffrn_reflns_theta_full 25.00
_diffrn_reflns_theta_max 29.35
_diffrn_reflns_theta_min 2.71
_diffrn_source 'fine-focus sealed tube'
_exptl_absorpt_coefficient_mu 0.103
_exptl_absorpt_correction_T_max 0.9620
_exptl_absorpt_correction_T_min 0.9552
_exptl_absorpt_correction_type multi-scan
_exptl_absorpt_process_details
;
CrysAlisPro, Oxford Diffraction Ltd.,
Version 1.171.34.44 (release 25-10-2010 CrysAlis171 .NET)
(compiled Oct 25 2010,18:11:34)
Empirical absorption correction using spherical harmonics,
 implemented in SCALE3 ABSPACK scaling algorithm.
;
_exptl_crystal_colour colorless
_exptl_crystal_density_diffrn 1.370
_exptl_crystal_density_method 'not measured'
_exptl_crystal_description block
_exptl_crystal_F_000 826
_exptl_crystal_size_max 0.45
_exptl_crystal_size_mid 0.4
_exptl_crystal_size_min 0.38
_platon_squeeze_details
;
0.5 molecule of phenol has been squeezed from the asymmetric unit
;
_refine_diff_density_max 0.299
_refine_diff_density_min -0.279
_refine_diff_density_rms 0.067
_refine_ls_extinction_method none
_refine_ls_goodness_of_fit_ref 1.079
_refine_ls_hydrogen_treatment constr
_refine_ls_matrix_type full
_refine_ls_number_parameters 439
_refine_ls_number_reflns 8728
_refine_ls_number_restraints 0
_refine_ls_restrained_S_all 1.079
_refine_ls_R_factor_all 0.1003
_refine_ls_R_factor_gt 0.0685
_refine_ls_shift/su_max 0.000
_refine_ls_shift/su_mean 0.000
_refine_ls_structure_factor_coef Fsqd
_refine_ls_weighting_details 'calc w=1/[\s^2^(Fo^2^)+(0.1110P)^2^+0.0412P] where P=(Fo^2^+2Fc^2^)/3'
_refine_ls_weighting_scheme calc
_refine_ls_wR_factor_gt 0.1939
_refine_ls_wR_factor_ref 0.2137
_reflns_number_gt 5790
_reflns_number_total 8728
_reflns_threshold_expression >2sigma(I)
_cod_data_source_file 1-ph-combined.cif
_cod_data_source_block 1-ph-195k
_cod_original_cell_volume 1885.22(13)
_cod_database_code 4512777
_olex2_refinement_description
;
1. Fixed Uiso
 At 1.2 times of:
  All C(H) groups, All C(H,H) groups
 At 1.5 times of:
  All O(H) groups
2.a Secondary CH2 refined with riding coordinates:
 C1(H1A,H1B), C6(H6A,H6B), C4(H4A,H4B), C3(H3A,H3B)
2.b Aromatic/amide H refined with riding coordinates:
 C20(H20), C18(H18), C11(H11), C23(H23), C24(H24), C17(H17), C14(H14),
 C21(H21), C42(H42), C38(H38), C15(H15), C29(H29), C27(H27), C32(H32), C36(H36),
  C30(H30), C26(H26), C8(H8), C12(H12), C9(H9), C35(H35), C33(H33), C39(H39),
 C34(H34), C41(H41), C40(H40)
2.c Idealised tetrahedral OH refined as rotating group:
 O1(H1), O2(H2), O3(H3), O5(H5), O4(H4), O6(H6)
;

loop_
_space_group_symop_id
_space_group_symop_operation_xyz
1 'x, y, z'
2 '-x, -y, -z'

loop_
_atom_site_label
_atom_site_type_symbol
_atom_site_fract_x
_atom_site_fract_y
_atom_site_fract_z
_atom_site_U_iso_or_equiv
_atom_site_adp_type
_atom_site_occupancy
_atom_site_symmetry_multiplicity
_atom_site_calc_flag
_atom_site_refinement_flags_posn
O1 O 0.35493(12) 0.88348(14) 0.82446(11) 0.0381(4) Uani 1 1 d .
H1 H 0.3069 0.9176 0.8247 0.057 Uiso 1 1 calc GR
O2 O 0.20923(12) 0.00692(13) 0.83343(10) 0.0356(4) Uani 1 1 d .
H2 H 0.1613 -0.0084 0.8736 0.053 Uiso 1 1 calc GR
O3 O 0.28769(12) 0.96468(13) 0.14858(10) 0.0350(4) Uani 1 1 d .
H3 H 0.3518 1.0026 0.1244 0.052 Uiso 1 1 calc GR
O5 O -0.03383(12) 0.09614(13) 1.04416(10) 0.0351(3) Uani 1 1 d .
H5 H 0.0248 0.0896 1.0630 0.053 Uiso 1 1 calc GR
O4 O 0.14032(12) 0.09089(14) 0.14682(10) 0.0363(4) Uani 1 1 d .
H4 H 0.1878 0.0561 0.1466 0.054 Uiso 1 1 calc GR
C19 C 0.25250(14) 0.60174(17) 0.33128(12) 0.0228(4) Uani 1 1 d .
C5 C 0.23680(14) 0.46046(17) 0.39097(12) 0.0231(4) Uani 1 1 d .
O6 O 0.51372(12) 0.89061(14) -0.05788(11) 0.0395(4) Uani 1 1 d .
H6 H 0.4595 0.8810 -0.0889 0.059 Uiso 1 1 calc GR
C2 C 0.26038(14) 0.50689(17) 0.58574(12) 0.0237(4) Uani 1 1 d .
C13 C 0.24548(14) 0.36779(17) 0.64755(12) 0.0235(4) Uani 1 1 d .
C16 C 0.21789(16) 0.12484(17) 0.77294(12) 0.0259(4) Uani 1 1 d .
C20 C 0.17052(16) 0.65969(18) 0.32599(13) 0.0292(4) Uani 1 1 d .
H20 H 0.1053 0.6163 0.3640 0.035 Uiso 1 1 calc R
C18 C 0.15296(15) 0.30490(18) 0.71075(13) 0.0275(4) Uani 1 1 d .
H18 H 0.0994 0.3449 0.7112 0.033 Uiso 1 1 calc R
C28 C 0.16618(16) 0.17722(17) 0.20781(13) 0.0275(4) Uani 1 1 d .
C11 C 0.23486(16) 0.77197(18) 0.71596(14) 0.0309(4) Uani 1 1 d .
H11 H 0.1860 0.8168 0.7220 0.037 Uiso 1 1 calc R
C7 C 0.28331(15) 0.61150(17) 0.64686(12) 0.0252(4) Uani 1 1 d .
C31 C -0.00920(16) 0.22459(18) 0.99043(13) 0.0280(4) Uani 1 1 d .
C23 C 0.36440(15) 0.79395(17) 0.21320(13) 0.0270(4) Uani 1 1 d .
H23 H 0.4302 0.8390 0.1759 0.032 Uiso 1 1 calc R
C25 C 0.21328(14) 0.35780(16) 0.32783(12) 0.0233(4) Uani 1 1 d .
C24 C 0.34945(15) 0.67271(17) 0.27365(12) 0.0257(4) Uani 1 1 d .
H24 H 0.4062 0.6372 0.2759 0.031 Uiso 1 1 calc R
C10 C 0.32871(16) 0.79541(17) 0.76475(13) 0.0280(4) Uani 1 1 d .
C17 C 0.13854(15) 0.18497(17) 0.77268(13) 0.0278(4) Uani 1 1 d .
H17 H 0.0760 0.1453 0.8137 0.033 Uiso 1 1 calc R
C22 C 0.28033(15) 0.84725(17) 0.20887(12) 0.0251(4) Uani 1 1 d .
C14 C 0.32358(15) 0.30435(18) 0.65014(13) 0.0264(4) Uani 1 1 d .
H14 H 0.3863 0.3433 0.6093 0.032 Uiso 1 1 calc R
C1 C 0.36026(14) 0.55743(17) 0.51411(13) 0.0250(4) Uani 1 1 d .
H1A H 0.3729 0.6515 0.4846 0.030 Uiso 1 1 calc R
H1B H 0.4281 0.5588 0.5438 0.030 Uiso 1 1 calc R
C21 C 0.18363(16) 0.78014(18) 0.26562(14) 0.0306(4) Uani 1 1 d .
H21 H 0.1272 0.8161 0.2632 0.037 Uiso 1 1 calc R
C37 C 0.49680(17) 0.76787(18) 0.00042(13) 0.0298(4) Uani 1 1 d .
C6 C 0.34231(14) 0.46954(17) 0.44359(12) 0.0250(4) Uani 1 1 d .
H6A H 0.3352 0.3770 0.4725 0.030 Uiso 1 1 calc R
H6B H 0.4086 0.5079 0.4019 0.030 Uiso 1 1 calc R
C42 C 0.39206(17) 0.6590(2) 0.01203(15) 0.0360(5) Uani 1 1 d .
H42 H 0.3316 0.6668 -0.0200 0.043 Uiso 1 1 calc R
C38 C 0.58626(18) 0.7558(2) 0.04805(15) 0.0399(5) Uani 1 1 d .
H38 H 0.6559 0.8293 0.0403 0.048 Uiso 1 1 calc R
C15 C 0.31039(15) 0.18427(18) 0.71215(13) 0.0284(4) Uani 1 1 d .
H15 H 0.3640 0.1442 0.7125 0.034 Uiso 1 1 calc R
C29 C 0.25589(16) 0.19168(18) 0.26044(14) 0.0322(4) Uani 1 1 d .
H29 H 0.3015 0.1420 0.2560 0.039 Uiso 1 1 calc R
C27 C 0.09816(17) 0.25159(18) 0.21430(14) 0.0320(4) Uani 1 1 d .
H27 H 0.0368 0.2421 0.1791 0.038 Uiso 1 1 calc R
C32 C -0.09832(17) 0.2636(2) 0.96346(15) 0.0367(5) Uani 1 1 d .
H32 H -0.1724 0.2042 0.9819 0.044 Uiso 1 1 calc R
C36 C 0.10089(17) 0.3111(2) 0.96238(15) 0.0373(5) Uani 1 1 d .
H36 H 0.1607 0.2843 0.9803 0.045 Uiso 1 1 calc R
C30 C 0.27926(16) 0.28053(18) 0.32061(14) 0.0298(4) Uani 1 1 d .
H30 H 0.3398 0.2884 0.3565 0.036 Uiso 1 1 calc R
C26 C 0.12303(15) 0.34007(18) 0.27394(14) 0.0296(4) Uani 1 1 d .
H26 H 0.0772 0.3896 0.2779 0.035 Uiso 1 1 calc R
C8 C 0.37781(16) 0.63785(19) 0.69723(14) 0.0318(4) Uani 1 1 d .
H8 H 0.4265 0.5926 0.6918 0.038 Uiso 1 1 calc R
C12 C 0.21266(16) 0.68115(18) 0.65745(13) 0.0300(4) Uani 1 1 d .
H12 H 0.1489 0.6666 0.6246 0.036 Uiso 1 1 calc R
C9 C 0.40211(17) 0.7291(2) 0.75522(15) 0.0353(5) Uani 1 1 d .
H9 H 0.4667 0.7457 0.7873 0.042 Uiso 1 1 calc R
C35 C 0.12130(19) 0.4388(2) 0.90705(16) 0.0427(5) Uani 1 1 d .
H35 H 0.1953 0.4976 0.8879 0.051 Uiso 1 1 calc R
C33 C -0.0768(2) 0.3919(2) 0.90874(16) 0.0449(5) Uani 1 1 d .
H33 H -0.1364 0.4191 0.8912 0.054 Uiso 1 1 calc R
C39 C 0.5719(2) 0.6346(2) 0.10713(15) 0.0443(5) Uani 1 1 d .
H39 H 0.6323 0.6263 0.1391 0.053 Uiso 1 1 calc R
C34 C 0.0333(2) 0.4792(2) 0.88036(15) 0.0423(5) Uani 1 1 d .
H34 H 0.0479 0.5648 0.8433 0.051 Uiso 1 1 calc R
C41 C 0.3799(2) 0.5390(2) 0.07223(16) 0.0442(6) Uani 1 1 d .
H41 H 0.3100 0.4659 0.0811 0.053 Uiso 1 1 calc R
C40 C 0.4686(2) 0.5250(2) 0.11938(16) 0.0452(6) Uani 1 1 d .
H40 H 0.4593 0.4429 0.1590 0.054 Uiso 1 1 calc R
C4 C 0.13672(14) 0.40685(17) 0.46242(12) 0.0253(4) Uani 1 1 d .
H4A H 0.0685 0.4042 0.4328 0.030 Uiso 1 1 calc R
H4B H 0.1255 0.3130 0.4915 0.030 Uiso 1 1 calc R
C3 C 0.15355(14) 0.49446(18) 0.53376(12) 0.0253(4) Uani 1 1 d .
H3A H 0.0877 0.4541 0.5759 0.030 Uiso 1 1 calc R
H3B H 0.1586 0.5863 0.5053 0.030 Uiso 1 1 calc R

loop_
_atom_site_aniso_label
_atom_site_aniso_U_11
_atom_site_aniso_U_22
_atom_site_aniso_U_33
_atom_site_aniso_U_23
_atom_site_aniso_U_13
_atom_site_aniso_U_12
O1 0.0452(9) 0.0384(8) 0.0438(9) -0.0141(6) -0.0136(7) 0.0279(7)
O2 0.0428(8) 0.0298(7) 0.0343(8) 0.0090(6) 0.0093(6) 0.0210(6)
O3 0.0392(8) 0.0269(7) 0.0379(9) 0.0099(6) 0.0071(6) 0.0191(6)
O5 0.0366(7) 0.0310(7) 0.0370(9) 0.0015(6) 0.0033(7) 0.0157(6)
O4 0.0411(8) 0.0349(7) 0.0437(9) -0.0135(6) -0.0105(7) 0.0241(6)
C19 0.0236(8) 0.0232(8) 0.0223(9) -0.0011(7) -0.0007(7) 0.0112(7)
C5 0.0196(8) 0.0243(8) 0.0239(9) 0.0024(7) 0.0008(7) 0.0100(7)
O6 0.0349(8) 0.0330(7) 0.0418(9) 0.0022(6) -0.0061(7) 0.0078(6)
C2 0.0207(8) 0.0249(8) 0.0248(10) 0.0031(7) 0.0012(7) 0.0116(7)
C13 0.0223(8) 0.0231(8) 0.0237(9) 0.0010(7) -0.0002(7) 0.0097(7)
C16 0.0324(9) 0.0205(8) 0.0238(10) 0.0006(7) -0.0004(7) 0.0114(7)
C20 0.0249(9) 0.0342(10) 0.0289(10) 0.0024(8) 0.0024(8) 0.0157(8)
C18 0.0284(9) 0.0264(9) 0.0286(10) 0.0018(7) 0.0047(8) 0.0149(7)
C28 0.0307(9) 0.0234(8) 0.0283(10) 0.0003(7) -0.0006(8) 0.0129(7)
C11 0.0316(10) 0.0295(9) 0.0362(12) -0.0011(8) -0.0020(8) 0.0194(8)
C7 0.0239(8) 0.0234(8) 0.0254(10) 0.0051(7) 0.0025(7) 0.0103(7)
C31 0.0353(10) 0.0283(9) 0.0207(9) -0.0037(7) 0.0006(8) 0.0127(8)
C23 0.0273(9) 0.0246(9) 0.0265(10) 0.0009(7) 0.0061(8) 0.0094(7)
C25 0.0217(8) 0.0208(8) 0.0241(9) 0.0050(7) 0.0025(7) 0.0089(7)
C24 0.0255(9) 0.0270(9) 0.0273(10) -0.0011(7) 0.0024(7) 0.0150(7)
C10 0.0326(9) 0.0216(8) 0.0285(10) 0.0026(7) -0.0015(8) 0.0126(7)
C17 0.0279(9) 0.0252(9) 0.0268(10) 0.0032(7) 0.0053(8) 0.0098(7)
C22 0.0307(9) 0.0213(8) 0.0237(9) -0.0002(7) -0.0025(7) 0.0124(7)
C14 0.0228(8) 0.0298(9) 0.0248(10) 0.0044(7) 0.0043(7) 0.0124(7)
C1 0.0187(8) 0.0258(9) 0.0273(10) 0.0032(7) 0.0013(7) 0.0089(7)
C21 0.0301(10) 0.0329(10) 0.0322(11) 0.0034(8) 0.0035(8) 0.0204(8)
C37 0.0354(10) 0.0299(9) 0.0229(10) -0.0034(7) 0.0021(8) 0.0117(8)
C6 0.0204(8) 0.0278(9) 0.0253(10) 0.0044(7) 0.0024(7) 0.0121(7)
C42 0.0314(10) 0.0345(10) 0.0377(12) -0.0041(9) 0.0000(9) 0.0089(8)
C38 0.0363(11) 0.0399(11) 0.0376(13) -0.0041(9) -0.0026(9) 0.0096(9)
C15 0.0283(9) 0.0316(9) 0.0289(10) 0.0004(8) 0.0009(8) 0.0184(8)
C29 0.0310(10) 0.0301(9) 0.0406(12) -0.0042(8) -0.0041(8) 0.0187(8)
C27 0.0332(10) 0.0336(10) 0.0343(11) -0.0040(8) -0.0083(8) 0.0198(8)
C32 0.0322(10) 0.0390(11) 0.0351(12) -0.0019(9) -0.0028(9) 0.0120(9)
C36 0.0348(11) 0.0404(11) 0.0353(12) -0.0013(9) 0.0024(9) 0.0155(9)
C30 0.0273(9) 0.0308(9) 0.0340(11) -0.0032(8) -0.0065(8) 0.0157(8)
C26 0.0303(9) 0.0302(9) 0.0347(11) -0.0032(8) -0.0052(8) 0.0206(8)
C8 0.0311(10) 0.0364(10) 0.0364(12) -0.0072(8) -0.0073(8) 0.0224(8)
C12 0.0275(9) 0.0335(10) 0.0314(11) -0.0005(8) -0.0052(8) 0.0173(8)
C9 0.0308(10) 0.0393(11) 0.0427(13) -0.0114(9) -0.0119(9) 0.0197(9)
C35 0.0407(12) 0.0381(11) 0.0379(13) -0.0003(9) 0.0049(10) 0.0054(9)
C33 0.0484(13) 0.0533(13) 0.0385(13) 0.0001(10) -0.0072(10) 0.0300(11)
C39 0.0479(13) 0.0541(13) 0.0336(13) -0.0027(10) -0.0070(10) 0.0256(11)
C34 0.0533(13) 0.0344(11) 0.0334(12) 0.0062(9) -0.0011(10) 0.0162(10)
C41 0.0431(12) 0.0359(11) 0.0427(14) -0.0001(10) 0.0062(10) 0.0064(10)
C40 0.0602(15) 0.0441(12) 0.0320(12) 0.0024(10) 0.0043(11) 0.0253(11)
C4 0.0192(8) 0.0259(8) 0.0257(10) 0.0050(7) 0.0017(7) 0.0074(7)
C3 0.0187(8) 0.0297(9) 0.0252(10) 0.0036(7) 0.0017(7) 0.0108(7)

loop_
_atom_type_symbol
_atom_type_description
_atom_type_scat_dispersion_real
_atom_type_scat_dispersion_imag
_atom_type_scat_source
C C 0.0033 0.0016 'International Tables Vol C Tables 4.2.6.8 and 6.1.1.4'
H H 0.0000 0.0000 'International Tables Vol C Tables 4.2.6.8 and 6.1.1.4'
O O 0.0106 0.0060 'International Tables Vol C Tables 4.2.6.8 and 6.1.1.4'

loop_
_geom_angle_atom_site_label_1
_geom_angle_atom_site_label_2
_geom_angle_atom_site_label_3
_geom_angle
C10 O1 H1 109.5
C16 O2 H2 109.5
C22 O3 H3 109.5
C31 O5 H5 109.5
C28 O4 H4 109.5
C20 C19 C5 123.58(15)
C20 C19 C24 116.60(15)
C24 C19 C5 119.64(14)
C19 C5 C4 113.48(13)
C25 C5 C19 106.20(14)
C25 C5 C6 112.21(14)
C25 C5 C4 108.63(13)
C6 C5 C19 110.95(14)
C6 C5 C4 105.49(14)
C37 O6 H6 109.5
C13 C2 C1 113.13(13)
C13 C2 C3 110.65(14)
C7 C2 C13 105.92(14)
C7 C2 C1 109.22(14)
C7 C2 C3 111.97(14)
C3 C2 C1 106.05(14)
C18 C13 C2 119.04(14)
C14 C13 C2 124.14(14)
C14 C13 C18 116.61(15)
O2 C16 C17 122.27(15)
O2 C16 C15 117.74(15)
C15 C16 C17 119.98(16)
C19 C20 H20 119.1
C21 C20 C19 121.70(16)
C21 C20 H20 119.1
C13 C18 H18 118.9
C17 C18 C13 122.19(16)
C17 C18 H18 118.9
O4 C28 C27 117.89(17)
C29 C28 O4 122.28(16)
C29 C28 C27 119.84(18)
C10 C11 H11 119.9
C10 C11 C12 120.10(16)
C12 C11 H11 119.9
C8 C7 C2 119.62(15)
C12 C7 C2 123.67(17)
C12 C7 C8 116.69(17)
O5 C31 C32 118.10(16)
O5 C31 C36 121.28(17)
C36 C31 C32 120.61(18)
C24 C23 H23 120.4
C22 C23 H23 120.4
C22 C23 C24 119.25(15)
C30 C25 C5 123.52(17)
C26 C25 C5 119.52(15)
C26 C25 C30 116.96(17)
C19 C24 H24 118.7
C23 C24 C19 122.51(15)
C23 C24 H24 118.7
O1 C10 C9 117.21(18)
C11 C10 O1 122.88(16)
C11 C10 C9 119.91(18)
C16 C17 C18 119.46(16)
C16 C17 H17 120.3
C18 C17 H17 120.3
O3 C22 C23 122.48(15)
O3 C22 C21 117.81(15)
C23 C22 C21 119.70(16)
C13 C14 H14 119.1
C15 C14 C13 121.81(15)
C15 C14 H14 119.1
C2 C1 H1A 108.7
C2 C1 H1B 108.7
H1A C1 H1B 107.6
C6 C1 C2 114.30(14)
C6 C1 H1A 108.7
C6 C1 H1B 108.7
C20 C21 C22 120.23(16)
C20 C21 H21 119.9
C22 C21 H21 119.9
O6 C37 C42 121.11(19)
O6 C37 C38 118.29(17)
C38 C37 C42 120.59(18)
C5 C6 H6A 108.9
C5 C6 H6B 108.9
C1 C6 C5 113.50(14)
C1 C6 H6A 108.9
C1 C6 H6B 108.9
H6A C6 H6B 107.7
C37 C42 H42 120.8
C41 C42 C37 118.4(2)
C41 C42 H42 120.8
C37 C38 H38 120.2
C39 C38 C37 119.68(19)
C39 C38 H38 120.2
C16 C15 C14 119.95(15)
C16 C15 H15 120.0
C14 C15 H15 120.0
C28 C29 H29 119.8
C28 C29 C30 120.34(16)
C30 C29 H29 119.8
C28 C27 H27 120.5
C26 C27 C28 119.07(18)
C26 C27 H27 120.5
C31 C32 H32 120.1
C31 C32 C33 119.70(18)
C33 C32 H32 120.1
C31 C36 H36 120.4
C31 C36 C35 119.13(19)
C35 C36 H36 120.4
C25 C30 H30 119.4
C29 C30 C25 121.11(18)
C29 C30 H30 119.4
C25 C26 C27 122.68(16)
C25 C26 H26 118.7
C27 C26 H26 118.7
C7 C8 H8 118.8
C9 C8 C7 122.50(17)
C9 C8 H8 118.8
C11 C12 H12 119.1
C7 C12 C11 121.71(18)
C7 C12 H12 119.1
C10 C9 H9 120.5
C8 C9 C10 119.08(18)
C8 C9 H9 120.5
C36 C35 H35 119.6
C34 C35 C36 120.75(19)
C34 C35 H35 119.6
C32 C33 H33 120.0
C34 C33 C32 120.0(2)
C34 C33 H33 120.0
C38 C39 H39 119.7
C38 C39 C40 120.6(2)
C40 C39 H39 119.7
C35 C34 C33 119.76(19)
C35 C34 H34 120.1
C33 C34 H34 120.1
C42 C41 H41 119.2
C40 C41 C42 121.6(2)
C40 C41 H41 119.2
C39 C40 H40 120.5
C41 C40 C39 119.1(2)
C41 C40 H40 120.5
C5 C4 H4A 108.8
C5 C4 H4B 108.8
H4A C4 H4B 107.7
C3 C4 C5 113.91(14)
C3 C4 H4A 108.8
C3 C4 H4B 108.8
C2 C3 H3A 108.8
C2 C3 H3B 108.8
C4 C3 C2 113.71(14)
C4 C3 H3A 108.8
C4 C3 H3B 108.8
H3A C3 H3B 107.7

loop_
_geom_bond_atom_site_label_1
_geom_bond_atom_site_label_2
_geom_bond_distance
O1 H1 0.8200
O1 C10 1.382(2)
O2 H2 0.8200
O2 C16 1.377(2)
O3 H3 0.8200
O3 C22 1.376(2)
O5 H5 0.8200
O5 C31 1.377(2)
O4 H4 0.8200
O4 C28 1.385(2)
C19 C5 1.545(2)
C19 C20 1.393(2)
C19 C24 1.396(2)
C5 C25 1.539(2)
C5 C6 1.542(2)
C5 C4 1.548(2)
O6 H6 0.8200
O6 C37 1.377(2)
C2 C13 1.542(2)
C2 C7 1.532(3)
C2 C1 1.550(2)
C2 C3 1.545(2)
C13 C18 1.400(2)
C13 C14 1.393(2)
C16 C17 1.384(2)
C16 C15 1.377(2)
C20 H20 0.9300
C20 C21 1.383(2)
C18 H18 0.9300
C18 C17 1.387(2)
C28 C29 1.370(3)
C28 C27 1.390(2)
C11 H11 0.9300
C11 C10 1.371(3)
C11 C12 1.391(3)
C7 C8 1.391(3)
C7 C12 1.391(2)
C31 C32 1.382(3)
C31 C36 1.379(3)
C23 H23 0.9300
C23 C24 1.385(2)
C23 C22 1.383(2)
C25 C30 1.396(2)
C25 C26 1.384(3)
C24 H24 0.9300
C10 C9 1.389(3)
C17 H17 0.9300
C22 C21 1.383(2)
C14 H14 0.9300
C14 C15 1.392(2)
C1 H1A 0.9700
C1 H1B 0.9700
C1 C6 1.520(3)
C21 H21 0.9300
C37 C42 1.391(3)
C37 C38 1.380(3)
C6 H6A 0.9700
C6 H6B 0.9700
C42 H42 0.9300
C42 C41 1.381(3)
C38 H38 0.9300
C38 C39 1.376(3)
C15 H15 0.9300
C29 H29 0.9300
C29 C30 1.395(3)
C27 H27 0.9300
C27 C26 1.385(3)
C32 H32 0.9300
C32 C33 1.388(3)
C36 H36 0.9300
C36 C35 1.390(3)
C30 H30 0.9300
C26 H26 0.9300
C8 H8 0.9300
C8 C9 1.387(3)
C12 H12 0.9300
C9 H9 0.9300
C35 H35 0.9300
C35 C34 1.375(3)
C33 H33 0.9300
C33 C34 1.382(3)
C39 H39 0.9300
C39 C40 1.382(3)
C34 H34 0.9300
C41 H41 0.9300
C41 C40 1.374(3)
C40 H40 0.9300
C4 H4A 0.9700
C4 H4B 0.9700
C4 C3 1.529(3)
C3 H3A 0.9700
C3 H3B 0.9700

loop_
_geom_torsion_atom_site_label_1
_geom_torsion_atom_site_label_2
_geom_torsion_atom_site_label_3
_geom_torsion_atom_site_label_4
_geom_torsion
O1 C10 C9 C8 178.80(18)
O2 C16 C17 C18 179.10(17)
O2 C16 C15 C14 -179.39(17)
O3 C22 C21 C20 178.35(18)
O5 C31 C32 C33 -179.51(18)
O5 C31 C36 C35 178.98(19)
O4 C28 C29 C30 179.59(17)
O4 C28 C27 C26 -179.17(17)
C19 C5 C25 C30 122.39(17)
C19 C5 C25 C26 -56.97(19)
C19 C5 C6 C1 67.95(18)
C19 C5 C4 C3 -66.3(2)
C19 C20 C21 C22 -0.5(3)
C5 C19 C20 C21 -173.89(18)
C5 C19 C24 C23 174.55(17)
C5 C25 C30 C29 -178.23(17)
C5 C25 C26 C27 178.70(16)
C5 C4 C3 C2 -58.35(19)
O6 C37 C42 C41 -179.26(18)
O6 C37 C38 C39 179.75(18)
C2 C13 C18 C17 -175.35(17)
C2 C13 C14 C15 174.80(18)
C2 C7 C8 C9 -178.63(17)
C2 C7 C12 C11 177.85(16)
C2 C1 C6 C5 58.90(19)
C13 C2 C7 C8 60.69(19)
C13 C2 C7 C12 -117.56(18)
C13 C2 C1 C6 68.0(2)
C13 C2 C3 C4 -70.21(18)
C13 C18 C17 C16 0.3(3)
C13 C14 C15 C16 0.2(3)
C20 C19 C5 C25 104.04(19)
C20 C19 C5 C6 -133.77(19)
C20 C19 C5 C4 -15.2(3)
C20 C19 C24 C23 -0.6(3)
C18 C13 C14 C15 0.2(3)
C28 C29 C30 C25 -0.9(3)
C28 C27 C26 C25 0.0(3)
C11 C10 C9 C8 -1.2(3)
C7 C2 C13 C18 65.3(2)
C7 C2 C13 C14 -109.14(19)
C7 C2 C1 C6 -174.29(14)
C7 C2 C3 C4 171.88(14)
C7 C8 C9 C10 1.1(3)
C31 C32 C33 C34 1.0(3)
C31 C36 C35 C34 0.0(3)
C23 C22 C21 C20 -0.5(3)
C25 C5 C6 C1 -173.44(13)
C25 C5 C4 C3 175.80(14)
C24 C19 C5 C25 -70.8(2)
C24 C19 C5 C6 51.4(2)
C24 C19 C5 C4 169.94(16)
C24 C19 C20 C21 1.1(3)
C24 C23 C22 O3 -177.86(17)
C24 C23 C22 C21 0.9(3)
C10 C11 C12 C7 0.3(3)
C17 C16 C15 C14 -0.4(3)
C22 C23 C24 C19 -0.4(3)
C14 C13 C18 C17 -0.4(3)
C1 C2 C13 C18 -175.04(17)
C1 C2 C13 C14 10.5(3)
C1 C2 C7 C8 -61.5(2)
C1 C2 C7 C12 120.30(18)
C1 C2 C3 C4 52.83(18)
C37 C42 C41 C40 -0.8(3)
C37 C38 C39 C40 -0.2(3)
C6 C5 C25 C30 1.0(2)
C6 C5 C25 C26 -178.36(15)
C6 C5 C4 C3 55.32(18)
C42 C37 C38 C39 0.5(3)
C42 C41 C40 C39 1.0(3)
C38 C37 C42 C41 0.0(3)
C38 C39 C40 C41 -0.5(3)
C15 C16 C17 C18 0.2(3)
C29 C28 C27 C26 0.4(3)
C27 C28 C29 C30 0.1(3)
C32 C31 C36 C35 0.5(3)
C32 C33 C34 C35 -0.5(4)
C36 C31 C32 C33 -1.0(3)
C36 C35 C34 C33 0.0(4)
C30 C25 C26 C27 -0.7(3)
C26 C25 C30 C29 1.1(3)
C8 C7 C12 C11 -0.4(3)
C12 C11 C10 O1 -179.47(17)
C12 C11 C10 C9 0.5(3)
C12 C7 C8 C9 -0.3(3)
C4 C5 C25 C30 -115.22(18)
C4 C5 C25 C26 65.4(2)
C4 C5 C6 C1 -55.33(18)
C3 C2 C13 C18 -56.2(2)
C3 C2 C13 C14 129.31(18)
C3 C2 C7 C8 -178.61(15)
C3 C2 C7 C12 3.1(2)
C3 C2 C1 C6 -53.45(18)

loop_
_platon_squeeze_void_nr
_platon_squeeze_void_average_x
_platon_squeeze_void_average_y
_platon_squeeze_void_average_z
_platon_squeeze_void_volume
_platon_squeeze_void_count_electrons
_platon_squeeze_void_content
1 0.000 -0.003 0.000 309 63 ' '
